data_7236708
loop_
_publ_author_name
'Wang, Sasa'
'Li, Lina'
'Sun, Zhihua'
'Ji, Chengmin'
'Liu, Sijie'
'Wu, Zhenyue'
'Zhao, Sangen'
'Zeb, Aurang'
'Hong, Maochun'
'Luo, Junhua'

_publ_section_title
;
 A semi-conductive organic--inorganic hybrid emits pure white light with
 an ultrahigh color rendering index
;
_journal_issue 19
_journal_name_full 'Journal of Materials Chemistry C'
_journal_page_first 4731
_journal_paper_doi 10.1039/C7TC00279C
_journal_volume 5
_journal_year 2017
_chemical_formula_sum 'C60 H144 Br18 Cd3 N12'
_chemical_formula_weight 2809.45
_space_group_IT_number 2
_space_group_name_Hall '-P 1'
_space_group_name_H-M_alt 'P -1'
_symmetry_cell_setting triclinic
_symmetry_space_group_name_H-M 'P -1'
_atom_sites_solution_hydrogens geom
_atom_sites_solution_primary direct
_atom_sites_solution_secondary difmap
_audit_creation_method SHELXL-97
_audit_update_record
;
2016-11-28 deposited with the CCDC.
2017-03-21 downloaded from the CCDC.
;
_cell_angle_alpha 75.165(3)
_cell_angle_beta 76.833(3)
_cell_angle_gamma 72.093(3)
_cell_formula_units_Z 1
_cell_length_a 10.6818(3)
_cell_length_b 15.6189(4)
_cell_length_c 16.5803(5)
_cell_measurement_reflns_used 33617
_cell_measurement_temperature 293(2)
_cell_measurement_theta_max 74.0880
_cell_measurement_theta_min 5.0220
_cell_volume 2510.85(13)
_computing_structure_refinement 'SHELXL-97 (Sheldrick, 1997)'
_computing_structure_solution 'SHELXS-97 (Sheldrick, 1990)'
_diffrn_ambient_temperature 293(2)
_diffrn_measured_fraction_theta_full 0.996
_diffrn_measured_fraction_theta_max 0.996
_diffrn_measurement_device_type 'SuperNova, Dual, Mo at zero, Atlas'
_diffrn_measurement_method '\w scans'
_diffrn_radiation_monochromator graphite
_diffrn_radiation_source 'fine-focus sealed tube'
_diffrn_radiation_type MoK\a
_diffrn_radiation_wavelength 0.71073
_diffrn_reflns_av_R_equivalents 0.0359
_diffrn_reflns_av_sigmaI/netI 0.0445
_diffrn_reflns_limit_h_max 13
_diffrn_reflns_limit_h_min -13
_diffrn_reflns_limit_k_max 19
_diffrn_reflns_limit_k_min -19
_diffrn_reflns_limit_l_max 20
_diffrn_reflns_limit_l_min -20
_diffrn_reflns_number 30700
_diffrn_reflns_theta_full 26.37
_diffrn_reflns_theta_max 26.37
_diffrn_reflns_theta_min 3.31
_exptl_absorpt_coefficient_mu 7.828
_exptl_absorpt_correction_T_max 0.3035
_exptl_absorpt_correction_T_min 0.3035
_exptl_absorpt_correction_type multi-scan
_exptl_crystal_colour white
_exptl_crystal_density_diffrn 1.858
_exptl_crystal_density_method 'not measured'
_exptl_crystal_description slice
_exptl_crystal_F_000 1362
_exptl_crystal_size_max 0.40
_exptl_crystal_size_mid 0.05
_exptl_crystal_size_min 0.02
_refine_diff_density_max 1.359
_refine_diff_density_min -1.359
_refine_diff_density_rms 0.109
_refine_ls_extinction_method none
_refine_ls_goodness_of_fit_ref 0.940
_refine_ls_hydrogen_treatment mixed
_refine_ls_matrix_type full
_refine_ls_number_parameters 427
_refine_ls_number_reflns 10229
_refine_ls_number_restraints 94
_refine_ls_restrained_S_all 0.957
_refine_ls_R_factor_all 0.0751
_refine_ls_R_factor_gt 0.0452
_refine_ls_shift/su_max 0.001
_refine_ls_shift/su_mean 0.000
_refine_ls_structure_factor_coef Fsqd
_refine_ls_weighting_details 'calc w=1/[\s^2^(Fo^2^)+(0.1000P)^2^+0.0000P] where P=(Fo^2^+2Fc^2^)/3'
_refine_ls_weighting_scheme calc
_refine_ls_wR_factor_gt 0.1275
_refine_ls_wR_factor_ref 0.1492
_reflns_number_gt 7206
_reflns_number_total 10229
_reflns_threshold_expression >2sigma(I)
_cod_data_source_file c7tc00279c2.cif
_cod_data_source_block c:13295
_cod_original_cell_volume 2510.85(12)
_cod_original_sg_symbol_H-M P-1
_cod_database_code 7236708

loop_
_symmetry_equiv_pos_as_xyz
'x, y, z'
'-x, -y, -z'

loop_
_atom_site_label
_atom_site_type_symbol
_atom_site_fract_x
_atom_site_fract_y
_atom_site_fract_z
_atom_site_U_iso_or_equiv
_atom_site_adp_type
_atom_site_occupancy
_atom_site_symmetry_multiplicity
_atom_site_calc_flag
_atom_site_refinement_flags
Cd1 Cd 0.0000 0.0000 0.0000 0.04034(15) Uani 1 2 d SU
Br2 Br -0.26534(5) 0.08871(4) 0.00775(4) 0.04562(16) Uani 1 1 d U
Br1 Br -0.06096(6) -0.14541(4) 0.12649(4) 0.05006(17) Uani 1 1 d U
Cd2 Cd 0.22673(5) -0.45815(3) 0.25247(3) 0.06361(16) Uani 1 1 d U
Br3 Br 0.00810(6) 0.09155(4) 0.12532(4) 0.05040(17) Uani 1 1 d U
Br7 Br 0.35594(7) -0.33945(5) 0.17189(5) 0.0654(2) Uani 1 1 d U
Br9 Br -0.49679(7) -0.07781(6) 0.17085(5) 0.0721(2) Uani 1 1 d .
Br8 Br -0.20045(9) -0.15066(5) 0.40422(5) 0.0789(2) Uani 1 1 d .
Br4 Br 0.09353(11) -0.42871(6) 0.39834(6) 0.0931(3) Uani 1 1 d U
Br5 Br 0.04555(10) -0.44632(6) 0.16519(6) 0.0917(3) Uani 1 1 d U
Br6 Br 0.37836(12) -0.62181(6) 0.28349(10) 0.1414(6) Uani 1 1 d U
N5 N -0.2909(5) 0.0124(3) 0.2324(3) 0.0541(12) Uani 1 1 d U
H6A H -0.2199 0.0238 0.1959 0.081 Uiso 1 1 calc R
H6B H -0.3365 -0.0101 0.2080 0.081 Uiso 1 1 calc R
H6C H -0.2645 -0.0285 0.2778 0.081 Uiso 1 1 calc R
N6 N -0.7974(5) -0.1231(4) 0.2110(3) 0.0611(13) Uani 1 1 d U
H10A H -0.7203 -0.1081 0.1992 0.092 Uiso 1 1 calc R
H10B H -0.8562 -0.0799 0.1821 0.092 Uiso 1 1 calc R
H10C H -0.7849 -0.1767 0.1967 0.092 Uiso 1 1 calc R
N1 N 0.1731(5) -0.2828(3) 0.0080(4) 0.0584(13) Uani 1 1 d U
H11A H 0.1465 -0.3301 0.0424 0.088 Uiso 1 1 calc R
H11B H 0.1024 -0.2386 -0.0078 0.088 Uiso 1 1 calc R
H11C H 0.2167 -0.2613 0.0347 0.088 Uiso 1 1 calc R
N4 N -0.1341(6) -0.3305(4) 0.5588(4) 0.0698(15) Uani 1 1 d U
H14A H -0.0947 -0.3802 0.5364 0.105 Uiso 1 1 calc R
H14B H -0.1578 -0.2821 0.5180 0.105 Uiso 1 1 calc R
H14C H -0.2062 -0.3392 0.5956 0.105 Uiso 1 1 calc R
N2 N -0.3288(6) -0.1004(4) -0.0228(4) 0.0691(15) Uani 1 1 d U
H15A H -0.2414 -0.1076 -0.0390 0.104 Uiso 1 1 calc R
H15B H -0.3525 -0.0875 0.0287 0.104 Uiso 1 1 calc R
H15C H -0.3725 -0.0545 -0.0589 0.104 Uiso 1 1 calc R
C21 C -0.3771(7) 0.0986(5) 0.2582(5) 0.0638(16) Uani 1 1 d U
H16 H -0.4011 0.1453 0.2081 0.077 Uiso 1 1 calc R
N3 N -0.2055(8) -0.2855(5) 0.2811(5) 0.102(3) Uani 1 1 d U
H18A H -0.2300 -0.2490 0.2334 0.154 Uiso 1 1 calc R
H18B H -0.1292 -0.3271 0.2692 0.154 Uiso 1 1 calc R
H18C H -0.1944 -0.2522 0.3139 0.154 Uiso 1 1 calc R
C7 C -0.3621(7) -0.1866(5) -0.0213(6) 0.078(2) Uani 1 1 d U
H19 H -0.4576 -0.1799 -0.0013 0.094 Uiso 1 1 calc R
C26 C -0.8486(8) -0.1309(6) 0.3030(5) 0.080(2) Uani 1 1 d U
H13 H -0.9324 -0.1488 0.3164 0.096 Uiso 1 1 calc R
C27 C -0.7476(11) -0.2016(6) 0.3535(6) 0.098(3) Uani 1 1 d U
H1A H -0.7827 -0.2532 0.3846 0.118 Uiso 1 1 calc R
H1B H -0.6660 -0.2242 0.3163 0.118 Uiso 1 1 calc R
C30 C -0.8702(12) -0.0426(7) 0.3314(6) 0.116(4) Uani 1 1 d U
H2A H -0.8260 -0.0016 0.2884 0.139 Uiso 1 1 calc R
H2B H -0.9646 -0.0122 0.3417 0.139 Uiso 1 1 calc R
C25 C -0.5016(9) 0.0808(9) 0.3162(8) 0.117(4) Uani 1 1 d U
H21A H -0.5800 0.1211 0.2933 0.141 Uiso 1 1 calc R
H21B H -0.5029 0.0178 0.3214 0.141 Uiso 1 1 calc R
C8 C -0.3244(13) -0.2110(7) -0.1071(7) 0.127(4) Uani 1 1 d U
H22A H -0.4017 -0.2160 -0.1251 0.153 Uiso 1 1 calc R
H22B H -0.2889 -0.1643 -0.1483 0.153 Uiso 1 1 calc R
C22 C -0.3122(10) 0.1344(7) 0.3090(8) 0.107(3) Uani 1 1 d U
H23A H -0.2195 0.1000 0.3087 0.128 Uiso 1 1 calc R
H23B H -0.3161 0.1987 0.2859 0.128 Uiso 1 1 calc R
C6 C -0.2832(12) -0.2665(6) 0.0344(7) 0.108(3) Uani 1 1 d U
H24A H -0.2380 -0.2455 0.0670 0.129 Uiso 1 1 calc R
H24B H -0.3413 -0.3013 0.0732 0.129 Uiso 1 1 calc R
C12 C -0.3298(12) -0.3982(10) 0.2865(8) 0.133(4) Uani 1 1 d U
H26A H -0.2470 -0.4415 0.2688 0.159 Uiso 1 1 calc R
H26B H -0.3753 -0.3684 0.2382 0.159 Uiso 1 1 calc R
C23 C -0.3862(16) 0.1231(11) 0.3943(8) 0.155(5) Uani 1 1 d U
H27A H -0.3316 0.0763 0.4323 0.186 Uiso 1 1 calc R
H27B H -0.4123 0.1802 0.4143 0.186 Uiso 1 1 calc R
C13 C -0.4159(16) -0.4447(9) 0.3568(11) 0.159(5) Uani 1 1 d U
H28A H -0.5042 -0.4309 0.3427 0.191 Uiso 1 1 calc R
H28B H -0.3781 -0.5107 0.3660 0.191 Uiso 1 1 calc R
C1 C 0.2658(14) -0.3144(7) -0.0704(7) 0.118(3) Uani 1 1 d U
H29 H 0.2942 -0.2616 -0.1076 0.141 Uiso 1 1 calc R
C17 C -0.0983(12) -0.2268(9) 0.6380(10) 0.144(5) Uani 1 1 d U
H30A H -0.1300 -0.1736 0.5953 0.172 Uiso 1 1 calc R
H30B H -0.1698 -0.2327 0.6853 0.172 Uiso 1 1 calc R
C11 C -0.3049(13) -0.3303(9) 0.3238(8) 0.133(4) Uani 1 1 d U
H31 H -0.3808 -0.2797 0.3064 0.160 Uiso 1 1 calc R
C18 C 0.0195(16) -0.2219(9) 0.6648(10) 0.156(5) Uani 1 1 d U
H32A H 0.0499 -0.1698 0.6298 0.187 Uiso 1 1 calc R
H32B H -0.0015 -0.2143 0.7231 0.187 Uiso 1 1 calc R
C29 C -0.8148(19) -0.0665(9) 0.4079(9) 0.168(6) Uani 1 1 d U
H33A H -0.7710 -0.0208 0.4086 0.202 Uiso 1 1 calc R
H33B H -0.8855 -0.0677 0.4564 0.202 Uiso 1 1 calc R
C19 C 0.1232(17) -0.3067(12) 0.6568(13) 0.198(8) Uani 1 1 d U
H34A H 0.1356 -0.3451 0.7120 0.237 Uiso 1 1 calc R
H34B H 0.2072 -0.2937 0.6281 0.237 Uiso 1 1 calc R
C15 C -0.3527(19) -0.3436(13) 0.4072(9) 0.206(9) Uani 1 1 d U
H36A H -0.4120 -0.2866 0.4213 0.248 Uiso 1 1 calc R
H36B H -0.2796 -0.3624 0.4389 0.248 Uiso 1 1 calc R
C10 C -0.1920(18) -0.3201(10) -0.0180(12) 0.197(8) Uani 1 1 d U
H37A H -0.1881 -0.3842 0.0059 0.236 Uiso 1 1 calc R
H37B H -0.1044 -0.3118 -0.0217 0.236 Uiso 1 1 calc R
C16 C -0.0428(13) -0.3144(10) 0.6015(14) 0.210(10) Uani 1 1 d U
H38 H -0.0729 -0.3525 0.6549 0.252 Uiso 1 1 calc R
C28 C -0.7214(18) -0.1540(8) 0.4128(9) 0.162(6) Uani 1 1 d U
H39A H -0.7313 -0.1894 0.4701 0.195 Uiso 1 1 calc R
H39B H -0.6313 -0.1471 0.3971 0.195 Uiso 1 1 calc R
C2 C 0.3799(14) -0.3857(13) -0.0532(12) 0.187(7) Uani 1 1 d U
H40A H 0.3940 -0.3935 0.0042 0.224 Uiso 1 1 calc R
H40B H 0.4584 -0.3737 -0.0920 0.224 Uiso 1 1 calc R
C24 C -0.5020(16) 0.0963(13) 0.3920(8) 0.168(5) Uani 1 1 d U
H41A H -0.5060 0.0409 0.4344 0.202 Uiso 1 1 calc R
H41B H -0.5811 0.1443 0.4059 0.202 Uiso 1 1 calc R
C9 C -0.225(2) -0.2977(10) -0.0994(10) 0.206(9) Uani 1 1 d U
H42A H -0.2597 -0.3449 -0.1078 0.248 Uiso 1 1 calc R
H42B H -0.1466 -0.2933 -0.1417 0.248 Uiso 1 1 calc R
C20 C 0.0760(15) -0.3517(12) 0.6073(13) 0.198(9) Uani 1 1 d U
C14 C -0.424(2) -0.4129(13) 0.4297(11) 0.192(8) Uani 1 1 d U
H44A H -0.3844 -0.4631 0.4724 0.230 Uiso 1 1 calc R
H44B H -0.5162 -0.3874 0.4523 0.230 Uiso 1 1 calc R
C3 C 0.350(2) -0.4689(12) -0.0655(18) 0.262(11) Uani 1 1 d U
H45A H 0.4288 -0.5070 -0.0944 0.315 Uiso 1 1 calc R
H45B H 0.3209 -0.5052 -0.0117 0.315 Uiso 1 1 calc R
C5 C 0.196(2) -0.3491(12) -0.1175(14) 0.234(12) Uani 1 1 d U
H3A H 0.1023 -0.3390 -0.0923 0.281 Uiso 1 1 calc R
H3B H 0.2008 -0.3156 -0.1756 0.281 Uiso 1 1 calc R
C4 C 0.247(3) -0.4329(10) -0.1161(18) 0.285(16) Uani 1 1 d U
H17A H 0.2830 -0.4424 -0.1733 0.342 Uiso 1 1 calc R
H17B H 0.1785 -0.4658 -0.0934 0.342 Uiso 1 1 calc R
H43A H 0.1251 -0.3315 0.5495 0.342 Uiso 1 1 d R
H43B H 0.1217 -0.4160 0.6068 0.342 Uiso 1 1 d R

loop_
_atom_site_aniso_label
_atom_site_aniso_U_11
_atom_site_aniso_U_22
_atom_site_aniso_U_33
_atom_site_aniso_U_23
_atom_site_aniso_U_13
_atom_site_aniso_U_12
Cd1 0.0384(3) 0.0429(3) 0.0372(3) -0.0064(2) -0.0028(2) -0.0108(2)
Br2 0.0393(3) 0.0479(3) 0.0479(4) -0.0082(2) -0.0058(2) -0.0110(2)
Br1 0.0532(3) 0.0447(3) 0.0449(4) -0.0035(2) 0.0041(3) -0.0158(2)
Cd2 0.0756(3) 0.0495(3) 0.0562(3) -0.0063(2) 0.0015(2) -0.0153(2)
Br3 0.0551(3) 0.0526(3) 0.0453(4) -0.0132(3) -0.0110(3) -0.0120(3)
Br7 0.0676(4) 0.0609(4) 0.0660(5) -0.0047(3) -0.0097(3) -0.0219(3)
Br9 0.0710(4) 0.1013(5) 0.0616(5) -0.0259(4) 0.0051(3) -0.0514(4)
Br8 0.0975(6) 0.0616(4) 0.0612(5) 0.0011(3) -0.0080(4) -0.0122(4)
Br4 0.1239(7) 0.0887(6) 0.0632(5) -0.0283(4) 0.0208(5) -0.0387(5)
Br5 0.1124(7) 0.0963(6) 0.0833(6) -0.0082(5) -0.0196(5) -0.0574(5)
Br6 0.1213(8) 0.0587(5) 0.1711(13) 0.0112(6) 0.0374(8) 0.0082(5)
N5 0.059(3) 0.059(3) 0.042(3) -0.012(2) -0.002(2) -0.017(2)
N6 0.061(3) 0.071(3) 0.053(3) -0.008(3) -0.018(3) -0.018(3)
N1 0.064(3) 0.049(3) 0.059(3) -0.014(2) -0.004(3) -0.012(2)
N4 0.090(4) 0.062(3) 0.061(4) -0.009(3) -0.022(3) -0.020(3)
N2 0.075(4) 0.064(3) 0.071(4) -0.024(3) 0.001(3) -0.023(3)
C21 0.063(4) 0.063(4) 0.064(4) -0.024(3) -0.007(3) -0.008(3)
N3 0.145(7) 0.091(5) 0.080(5) -0.019(4) 0.033(5) -0.079(5)
C7 0.059(4) 0.080(4) 0.102(6) -0.033(4) -0.015(4) -0.016(3)
C26 0.077(5) 0.122(6) 0.048(4) -0.025(4) 0.001(3) -0.039(4)
C27 0.155(8) 0.082(5) 0.060(5) 0.008(4) -0.032(5) -0.042(5)
C30 0.148(9) 0.109(6) 0.072(6) -0.040(5) -0.027(6) 0.018(6)
C25 0.067(5) 0.175(10) 0.133(8) -0.104(8) 0.039(5) -0.046(6)
C8 0.192(11) 0.098(6) 0.119(7) -0.033(6) -0.098(8) -0.013(6)
C22 0.092(6) 0.117(7) 0.138(9) -0.077(7) -0.002(6) -0.036(5)
C6 0.149(9) 0.079(5) 0.094(6) 0.003(5) -0.034(6) -0.035(5)
C12 0.125(9) 0.182(11) 0.129(9) -0.053(8) -0.016(7) -0.081(8)
C23 0.204(13) 0.190(13) 0.102(7) -0.073(9) -0.075(7) -0.023(10)
C13 0.192(13) 0.131(10) 0.183(12) 0.035(9) -0.066(11) -0.110(10)
C1 0.168(10) 0.088(6) 0.097(7) -0.027(5) -0.027(6) -0.024(6)
C17 0.121(8) 0.140(9) 0.193(14) -0.102(9) -0.069(9) 0.021(7)
C11 0.157(10) 0.170(11) 0.105(7) -0.043(8) 0.033(7) -0.117(9)
C18 0.193(12) 0.138(9) 0.182(14) -0.077(9) -0.083(11) -0.035(8)
C29 0.262(18) 0.137(9) 0.126(11) -0.058(8) -0.084(11) -0.016(9)
C19 0.174(12) 0.198(14) 0.28(2) -0.122(15) -0.130(14) 0.002(9)
C15 0.29(2) 0.30(2) 0.109(8) -0.056(11) 0.064(11) -0.250(19)
C10 0.193(15) 0.133(11) 0.203(13) -0.018(10) -0.072(12) 0.061(9)
C16 0.133(9) 0.189(13) 0.39(3) -0.218(16) -0.143(14) 0.049(9)
C28 0.252(17) 0.122(8) 0.129(11) -0.038(8) -0.122(11) 0.003(8)
C2 0.108(8) 0.264(16) 0.212(18) -0.153(15) -0.001(8) -0.016(8)
C24 0.156(11) 0.244(17) 0.068(7) -0.011(8) 0.013(7) -0.042(10)
C9 0.31(2) 0.137(11) 0.134(11) -0.075(10) -0.077(13) 0.063(11)
C20 0.134(9) 0.231(15) 0.28(2) -0.187(16) -0.109(13) 0.042(10)
C14 0.249(18) 0.231(18) 0.139(10) 0.028(10) -0.031(11) -0.180(16)
C3 0.26(2) 0.120(9) 0.36(3) -0.074(15) -0.085(18) 0.057(11)
C5 0.29(2) 0.193(12) 0.27(2) -0.148(16) -0.182(19) 0.048(14)
C4 0.39(3) 0.079(8) 0.47(4) -0.067(14) -0.30(3) 0.009(12)

loop_
_atom_type_symbol
_atom_type_description
_atom_type_scat_dispersion_real
_atom_type_scat_dispersion_imag
_atom_type_scat_source
C C 0.0033 0.0016 'International Tables Vol C Tables 4.2.6.8 and 6.1.1.4'
H H 0.0000 0.0000 'International Tables Vol C Tables 4.2.6.8 and 6.1.1.4'
Br Br -0.2901 2.4595 'International Tables Vol C Tables 4.2.6.8 and 6.1.1.4'
Cd Cd -0.8075 1.2024 'International Tables Vol C Tables 4.2.6.8 and 6.1.1.4'
N N 0.0061 0.0033 'International Tables Vol C Tables 4.2.6.8 and 6.1.1.4'

loop_
_geom_angle_atom_site_label_1
_geom_angle_atom_site_label_2
_geom_angle_atom_site_label_3
_geom_angle
_geom_angle_site_symmetry_1
_geom_angle_site_symmetry_3
Br2 Cd1 Br2 180.0 . 2
Br2 Cd1 Br1 90.252(17) . .
Br2 Cd1 Br1 89.747(17) 2 .
Br2 Cd1 Br1 89.748(17) . 2
Br2 Cd1 Br1 90.253(17) 2 2
Br1 Cd1 Br1 180.0 . 2
Br2 Cd1 Br3 91.765(17) . 2
Br2 Cd1 Br3 88.235(17) 2 2
Br1 Cd1 Br3 89.998(18) . 2
Br1 Cd1 Br3 90.001(18) 2 2
Br2 Cd1 Br3 88.236(17) . .
Br2 Cd1 Br3 91.765(17) 2 .
Br1 Cd1 Br3 90.001(18) . .
Br1 Cd1 Br3 90.000(18) 2 .
Br3 Cd1 Br3 180.0 2 .
Br6 Cd2 Br7 112.92(4) . .
Br6 Cd2 Br4 104.72(4) . .
Br7 Cd2 Br4 114.70(3) . .
Br6 Cd2 Br5 112.21(5) . .
Br7 Cd2 Br5 107.71(3) . .
Br4 Cd2 Br5 104.34(4) . .
N5 C21 C22 112.4(6) . .
N5 C21 C25 109.8(7) . .
C22 C21 C25 104.9(7) . .
N2 C7 C6 110.9(7) . .
N2 C7 C8 111.5(8) . .
C6 C7 C8 104.9(7) . .
N6 C26 C30 112.0(7) . .
N6 C26 C27 110.3(7) . .
C30 C26 C27 105.5(7) . .
C28 C27 C26 106.2(8) . .
C29 C30 C26 106.8(9) . .
C24 C25 C21 108.4(10) . .
C9 C8 C7 106.6(9) . .
C23 C22 C21 106.2(8) . .
C10 C6 C7 106.7(10) . .
C11 C12 C13 103.5(11) . .
C24 C23 C22 107.5(9) . .
C14 C13 C12 108.2(11) . .
C2 C1 C5 105.6(11) . .
C2 C1 N1 114.8(10) . .
C5 C1 N1 110.9(13) . .
C18 C17 C16 101.0(9) . .
C15 C11 N3 127.0(11) . .
C15 C11 C12 109.8(10) . .
N3 C11 C12 119.4(10) . .
C19 C18 C17 108.4(10) . .
C28 C29 C30 109.8(10) . .
C18 C19 C20 105.2(11) . .
C11 C15 C14 110.0(13) . .
C6 C10 C9 111.7(12) . .
C20 C16 N4 132.7(10) . .
C20 C16 C17 113.2(10) . .
N4 C16 C17 113.6(9) . .
C29 C28 C27 107.8(10) . .
C1 C2 C3 104.2(13) . .
C25 C24 C23 112.3(11) . .
C10 C9 C8 107.8(11) . .
C16 C20 C19 110.7(12) . .
C13 C14 C15 107.9(13) . .
C4 C3 C2 104.6(14) . .
C4 C5 C1 110.5(15) . .
C5 C4 C3 111.2(16) . .

loop_
_geom_bond_atom_site_label_1
_geom_bond_atom_site_label_2
_geom_bond_distance
_geom_bond_site_symmetry_2
Cd1 Br2 2.7349(5) .
Cd1 Br2 2.7349(5) 2
Cd1 Br1 2.7980(6) .
Cd1 Br1 2.7980(6) 2
Cd1 Br3 2.8371(6) 2
Cd1 Br3 2.8371(6) .
Cd2 Br6 2.5656(10) .
Cd2 Br7 2.5675(8) .
Cd2 Br4 2.5855(10) .
Cd2 Br5 2.6063(11) .
N5 C21 1.483(8) .
N6 C26 1.485(9) .
N1 C1 1.534(13) .
N4 C16 1.439(11) .
N2 C7 1.488(9) .
C21 C22 1.500(11) .
C21 C25 1.510(11) .
N3 C11 1.407(11) .
C7 C6 1.496(12) .
C7 C8 1.501(13) .
C26 C30 1.504(12) .
C26 C27 1.513(12) .
C27 C28 1.493(14) .
C30 C29 1.437(15) .
C25 C24 1.338(16) .
C8 C9 1.437(16) .
C22 C23 1.451(17) .
C6 C10 1.374(18) .
C12 C11 1.470(14) .
C12 C13 1.491(17) .
C23 C24 1.434(19) .
C13 C14 1.40(2) .
C1 C2 1.403(18) .
C1 C5 1.484(18) .
C17 C18 1.456(16) .
C17 C16 1.533(13) .
C11 C15 1.346(16) .
C18 C19 1.456(18) .
C29 C28 1.417(17) .
C19 C20 1.459(16) .
C15 C14 1.434(16) .
C10 C9 1.403(19) .
C16 C20 1.237(16) .
C2 C3 1.50(2) .
C3 C4 1.43(3) .
C5 C4 1.250(17) .

loop_
_geom_torsion_atom_site_label_1
_geom_torsion_atom_site_label_2
_geom_torsion_atom_site_label_3
_geom_torsion_atom_site_label_4
_geom_torsion
N6 C26 C27 C28 124.8(10)
C30 C26 C27 C28 3.7(13)
N6 C26 C30 C29 -134.6(11)
C27 C26 C30 C29 -14.5(14)
N5 C21 C25 C24 116.2(11)
C22 C21 C25 C24 -4.8(14)
N2 C7 C8 C9 117.4(13)
C6 C7 C8 C9 -2.7(15)
N5 C21 C22 C23 -110.9(9)
C25 C21 C22 C23 8.3(12)
N2 C7 C6 C10 -109.4(12)
C8 C7 C6 C10 11.1(14)
C21 C22 C23 C24 -8.9(15)
C11 C12 C13 C14 -6.8(18)
C13 C12 C11 C15 7.8(19)
C13 C12 C11 N3 167.5(13)
C16 C17 C18 C19 -9(2)
C26 C30 C29 C28 20.8(19)
C17 C18 C19 C20 13(2)
N3 C11 C15 C14 -163.7(16)
C12 C11 C15 C14 -6(2)
C7 C6 C10 C9 -16(2)
C18 C17 C16 C20 1(3)
C18 C17 C16 N4 -172.0(16)
C30 C29 C28 C27 -18(2)
C26 C27 C28 C29 8.6(17)
C5 C1 C2 C3 -18(2)
N1 C1 C2 C3 104.8(16)
C21 C25 C24 C23 -0.7(19)
C22 C23 C24 C25 6(2)
C6 C10 C9 C8 14(3)
C7 C8 C9 C10 -6(2)
N4 C16 C20 C19 178(2)
C17 C16 C20 C19 7(3)
C18 C19 C20 C16 -12(3)
C12 C13 C14 C15 4(2)
C11 C15 C14 C13 1(2)
C1 C2 C3 C4 20(3)
C2 C1 C5 C4 10(3)
N1 C1 C5 C4 -115(2)
C1 C5 C4 C3 3(4)
C2 C3 C4 C5 -15(4)
